data_7001699
loop_
_publ_author_name
'Ray, Debdas'
'Iyer, E. Siva Subramaniam'
'Sadhu, Kalyan K.'
'Bharadwaj, P. K.'

_publ_section_title
;
 Ag(i) induced emission with azines having donor--acceptor--donor
 chromophore
;
_journal_issue 29
_journal_name_full 'Dalton Transactions'
_journal_page_first 5683
_journal_paper_doi 10.1039/b820481k
_journal_year 2009
_chemical_formula_moiety 'C15 H22 Ag F3 N3 O5 S'
_chemical_formula_sum 'C15 H22 Ag F3 N3 O5 S'
_chemical_formula_weight 521.29
_chemical_name_systematic
;
?
;
_space_group_IT_number 2
_symmetry_cell_setting triclinic
_symmetry_space_group_name_Hall '-P 1'
_symmetry_space_group_name_H-M 'P -1'
_atom_sites_solution_hydrogens geom
_atom_sites_solution_primary direct
_atom_sites_solution_secondary difmap
_audit_creation_method SHELXL-97
_cell_angle_alpha 100.934(5)
_cell_angle_beta 100.595(5)
_cell_angle_gamma 107.276(5)
_cell_formula_units_Z 2
_cell_length_a 8.762(5)
_cell_length_b 10.555(5)
_cell_length_c 12.204(5)
_cell_measurement_reflns_used 999
_cell_measurement_temperature 293(2)
_cell_measurement_theta_max 28.23
_cell_measurement_theta_min 2.04
_cell_volume 1022.9(9)
_computing_cell_refinement 'SAINT 6.45 ( Bruker, 2003)'
_computing_data_collection 'SMART 5.628 (Bruker, 2003)'
_computing_data_reduction 'SAINT 6.45 (Bruker, 2003)'
_computing_molecular_graphics 'Diamond 2.1e'
_computing_publication_material SHELXL-97
_computing_structure_refinement 'SHELXL-97 (Sheldrick, 1997)'
_computing_structure_solution SIR-97
_diffrn_ambient_temperature 293(2)
_diffrn_measured_fraction_theta_full 0.985
_diffrn_measured_fraction_theta_max 0.985
_diffrn_measurement_device_type 'BRUKER SMART APEX'
_diffrn_measurement_method /w-scans
_diffrn_radiation_monochromator graphite
_diffrn_radiation_source 'fine-focus sealed tube'
_diffrn_radiation_type MoK\a
_diffrn_radiation_wavelength 0.71069
_diffrn_reflns_av_R_equivalents 0.0274
_diffrn_reflns_av_sigmaI/netI 0.0671
_diffrn_reflns_limit_h_max 11
_diffrn_reflns_limit_h_min -11
_diffrn_reflns_limit_k_max 13
_diffrn_reflns_limit_k_min -14
_diffrn_reflns_limit_l_max 16
_diffrn_reflns_limit_l_min -16
_diffrn_reflns_number 6843
_diffrn_reflns_theta_full 28.33
_diffrn_reflns_theta_max 28.33
_diffrn_reflns_theta_min 2.36
_diffrn_standards_number 0
_exptl_absorpt_coefficient_mu 1.145
_exptl_absorpt_correction_T_max 0.9040
_exptl_absorpt_correction_T_min 0.8562
_exptl_absorpt_correction_type multi-scan
_exptl_absorpt_process_details 'SADABS 2.10 (Bruker 2003)'
_exptl_crystal_colour red
_exptl_crystal_density_diffrn 1.693
_exptl_crystal_density_method 'not measured'
_exptl_crystal_description rectangular
_exptl_crystal_F_000 526
_exptl_crystal_size_max 0.14
_exptl_crystal_size_mid 0.11
_exptl_crystal_size_min 0.09
_refine_diff_density_max 0.280
_refine_diff_density_min -0.818
_refine_diff_density_rms 0.273
_refine_ls_extinction_method none
_refine_ls_goodness_of_fit_ref 1.126
_refine_ls_hydrogen_treatment constr
_refine_ls_matrix_type full
_refine_ls_number_parameters 253
_refine_ls_number_reflns 4883
_refine_ls_number_restraints 3
_refine_ls_restrained_S_all 1.127
_refine_ls_R_factor_all 0.0959
_refine_ls_R_factor_gt 0.0650
_refine_ls_shift/su_max 0.000
_refine_ls_shift/su_mean 0.000
_refine_ls_structure_factor_coef Fsqd
_refine_ls_weighting_details 'calc w=1/[\s^2^(Fo^2^)+(0.0525P)^2^+15.1244P] where P=(Fo^2^+2Fc^2^)/3'
_refine_ls_weighting_scheme calc
_refine_ls_wR_factor_gt 0.1414
_refine_ls_wR_factor_ref 0.2081
_reflns_number_gt 3982
_reflns_number_total 4883
_reflns_threshold_expression >2sigma(I)
_cod_data_source_file b820481k.txt
_cod_data_source_block 1
_cod_original_sg_symbol_H-M p-1
_cod_database_code 7001699

loop_
_symmetry_equiv_pos_as_xyz
'x, y, z'
'-x, -y, -z'

loop_
_atom_site_label
_atom_site_type_symbol
_atom_site_fract_x
_atom_site_fract_y
_atom_site_fract_z
_atom_site_U_iso_or_equiv
_atom_site_adp_type
_atom_site_occupancy
_atom_site_symmetry_multiplicity
_atom_site_calc_flag
_atom_site_refinement_flags
_atom_site_disorder_assembly
_atom_site_disorder_group
Ag1 Ag 0.80379(7) 0.54388(7) -0.17924(5) 0.02600(19) Uani 1 1 d . . .
S1 S 0.2612(2) -0.2037(2) -0.37461(18) 0.0294(4) Uani 1 1 d . . .
F1 F 0.3004(10) 0.0488(7) -0.2763(7) 0.076(2) Uani 1 1 d . . .
F2 F 0.1494(9) -0.0264(9) -0.4511(9) 0.088(3) Uani 1 1 d . . .
F3 F 0.4118(8) 0.0290(6) -0.4149(6) 0.0537(16) Uani 1 1 d . . .
O1 O 0.5277(7) 0.4253(7) -0.2763(5) 0.0350(14) Uani 1 1 d . . .
O2 O 0.4119(9) -0.1878(8) -0.2960(7) 0.054(2) Uani 1 1 d . . .
O3 O 0.1129(8) -0.2468(7) -0.3353(6) 0.0447(17) Uani 1 1 d . . .
O4 O 0.2430(9) -0.2719(8) -0.4921(6) 0.0504(19) Uani 1 1 d . . .
N1 N 0.9148(7) 0.4802(6) -0.0238(6) 0.0228(13) Uani 1 1 d . . .
N2 N -0.1538(8) 0.1299(7) -0.0496(6) 0.0268(14) Uani 1 1 d . . .
N3 N 0.3281(8) 0.3257(8) -0.4452(6) 0.0308(15) Uani 1 1 d . . .
C1 C 0.8216(9) 0.4302(7) 0.0382(7) 0.0214(14) Uani 1 1 d . . .
H1 H 0.8703 0.4245 0.1107 0.026 Uiso 1 1 calc R . .
C2 C 0.6462(9) 0.3831(8) -0.0001(7) 0.0248(16) Uani 1 1 d D . .
H2 H 0.5984 0.3845 -0.0743 0.030 Uiso 1 1 calc RD . .
C3 C 0.5448(8) 0.3361(7) 0.0664(6) 0.0179(13) Uani 1 1 d . . .
H3 H 0.5961 0.3366 0.1404 0.021 Uiso 1 1 calc RD . .
C4 C 0.3665(9) 0.2855(7) 0.0347(6) 0.0197(14) Uani 1 1 d D . .
C9 C 0.2823(10) 0.2448(8) 0.1169(7) 0.0254(15) Uani 1 1 d . . .
H9 H 0.3423 0.2505 0.1900 0.030 Uiso 1 1 calc R . .
C8 C 0.1118(9) 0.1968(7) 0.0903(6) 0.0210(14) Uani 1 1 d . . .
H8 H 0.0594 0.1757 0.1476 0.025 Uiso 1 1 calc R . .
C7 C 0.0132(9) 0.1783(7) -0.0227(7) 0.0225(15) Uani 1 1 d . . .
C6 C 0.1028(9) 0.2165(8) -0.1038(6) 0.0240(15) Uani 1 1 d . . .
H6 H 0.0446 0.2052 -0.1790 0.029 Uiso 1 1 calc R . .
C5 C 0.2712(9) 0.2692(7) -0.0758(6) 0.0204(14) Uani 1 1 d . . .
H5 H 0.3241 0.2951 -0.1316 0.025 Uiso 1 1 calc R . .
C10 C -0.2407(9) 0.0863(8) 0.0348(8) 0.0268(16) Uani 1 1 d . . .
H10A H -0.3578 0.0554 0.0016 0.040 Uiso 1 1 calc R . .
H10B H -0.2107 0.1622 0.1015 0.040 Uiso 1 1 calc R . .
H10C H -0.2110 0.0127 0.0572 0.040 Uiso 1 1 calc R . .
C11 C -0.2500(10) 0.1062(9) -0.1671(8) 0.035(2) Uani 1 1 d . . .
H11A H -0.3657 0.0722 -0.1705 0.053 Uiso 1 1 calc R . .
H11B H -0.2235 0.0399 -0.2186 0.053 Uiso 1 1 calc R . .
H11C H -0.2241 0.1909 -0.1895 0.053 Uiso 1 1 calc R . .
C12 C 0.4816(10) 0.3606(9) -0.3803(7) 0.0308(18) Uani 1 1 d D . .
H12 H 0.5586 0.3355 -0.4143 0.037 Uiso 1 1 calc RD . .
C13 C 0.2000(11) 0.3618(12) -0.3975(8) 0.044(3) Uani 1 1 d . . .
H13A H 0.0982 0.3285 -0.4567 0.066 Uiso 1 1 calc R . .
H13B H 0.2338 0.4599 -0.3699 0.066 Uiso 1 1 calc R . .
H13C H 0.1844 0.3207 -0.3349 0.066 Uiso 1 1 calc R . .
C14 C 0.2815(12) 0.2524(11) -0.5670(7) 0.042(2) Uani 1 1 d . . .
H14A H 0.1669 0.2365 -0.5993 0.063 Uiso 1 1 calc R . .
H14B H 0.2992 0.1660 -0.5744 0.063 Uiso 1 1 calc R . .
H14C H 0.3478 0.3065 -0.6074 0.063 Uiso 1 1 calc R . .
C15 C 0.2825(12) -0.0279(11) -0.3797(9) 0.042(2) Uani 1 1 d . . .
OW1 O 0.9295(9) 0.4978(7) -0.3272(6) 0.0487(18) Uani 1 1 d . . .
H1W1 H 0.9048 0.5334 -0.3787 0.058 Uiso 1 1 d . . .
H2W1 H 0.9817 0.5723 -0.2807 0.058 Uiso 1 1 d . . .

loop_
_atom_site_aniso_label
_atom_site_aniso_U_11
_atom_site_aniso_U_22
_atom_site_aniso_U_33
_atom_site_aniso_U_23
_atom_site_aniso_U_13
_atom_site_aniso_U_12
Ag1 0.0185(3) 0.0331(3) 0.0238(3) 0.0059(2) 0.0041(2) 0.0069(2)
S1 0.0201(9) 0.0295(10) 0.0324(10) 0.0012(8) 0.0050(8) 0.0050(8)
F1 0.089(6) 0.041(4) 0.093(6) -0.011(4) 0.057(5) 0.013(4)
F2 0.046(4) 0.079(6) 0.149(8) 0.060(6) 0.004(5) 0.030(4)
F3 0.055(4) 0.044(4) 0.069(4) 0.027(3) 0.028(3) 0.013(3)
O1 0.021(3) 0.044(4) 0.028(3) -0.003(3) 0.004(2) 0.004(3)
O2 0.037(4) 0.057(5) 0.056(5) 0.028(4) -0.010(3) 0.005(3)
O3 0.037(4) 0.045(4) 0.042(4) 0.002(3) 0.019(3) 0.000(3)
O4 0.039(4) 0.051(4) 0.045(4) -0.013(3) 0.023(3) 0.001(3)
N1 0.020(3) 0.016(3) 0.037(4) 0.006(3) 0.014(3) 0.009(2)
N2 0.020(3) 0.028(4) 0.034(4) 0.011(3) 0.010(3) 0.006(3)
N3 0.019(3) 0.040(4) 0.030(4) 0.001(3) 0.003(3) 0.014(3)
C1 0.022(3) 0.015(3) 0.031(4) 0.010(3) 0.012(3) 0.005(3)
C2 0.018(3) 0.017(4) 0.035(4) 0.005(3) -0.003(3) 0.006(3)
C3 0.014(3) 0.017(3) 0.022(3) 0.005(3) 0.006(3) 0.004(3)
C4 0.017(3) 0.019(3) 0.019(3) 0.004(3) 0.002(3) 0.003(3)
C9 0.028(4) 0.021(4) 0.030(4) 0.011(3) 0.007(3) 0.008(3)
C8 0.026(4) 0.018(3) 0.024(4) 0.008(3) 0.011(3) 0.011(3)
C7 0.021(4) 0.015(3) 0.034(4) 0.005(3) 0.013(3) 0.008(3)
C6 0.024(4) 0.022(4) 0.018(3) -0.002(3) -0.002(3) 0.006(3)
C5 0.016(3) 0.021(4) 0.022(3) 0.000(3) 0.009(3) 0.005(3)
C10 0.014(3) 0.022(4) 0.046(5) 0.012(3) 0.013(3) 0.002(3)
C11 0.020(4) 0.033(5) 0.038(5) -0.007(4) -0.007(3) 0.005(3)
C12 0.025(4) 0.031(4) 0.030(4) 0.001(3) 0.005(3) 0.007(3)
C13 0.022(4) 0.080(8) 0.024(4) 0.002(4) 0.002(3) 0.019(5)
C14 0.032(5) 0.063(7) 0.026(4) -0.006(4) 0.007(4) 0.021(5)
C15 0.027(5) 0.044(6) 0.055(6) 0.010(5) 0.014(4) 0.012(4)
OW1 0.051(4) 0.042(4) 0.046(4) 0.001(3) 0.022(3) 0.006(3)

loop_
_atom_type_symbol
_atom_type_description
_atom_type_scat_dispersion_real
_atom_type_scat_dispersion_imag
_atom_type_scat_source
C C 0.0033 0.0016 'International Tables Vol C Tables 4.2.6.8 and 6.1.1.4'
H H 0.0000 0.0000 'International Tables Vol C Tables 4.2.6.8 and 6.1.1.4'
N N 0.0061 0.0033 'International Tables Vol C Tables 4.2.6.8 and 6.1.1.4'
O O 0.0106 0.0060 'International Tables Vol C Tables 4.2.6.8 and 6.1.1.4'
F F 0.0171 0.0103 'International Tables Vol C Tables 4.2.6.8 and 6.1.1.4'
S S 0.1246 0.1234 'International Tables Vol C Tables 4.2.6.8 and 6.1.1.4'
Ag Ag -0.8971 1.1015 'International Tables Vol C Tables 4.2.6.8 and 6.1.1.4'

loop_
_geom_angle_atom_site_label_1
_geom_angle_atom_site_label_2
_geom_angle_atom_site_label_3
_geom_angle
_geom_angle_site_symmetry_1
_geom_angle_site_symmetry_3
_geom_angle_publ_flag
N1 Ag1 O1 118.5(2) . . ?
N1 Ag1 OW1 109.6(3) . . ?
O1 Ag1 OW1 100.2(2) . . ?
N1 Ag1 C8 99.9(2) . 2_665 ?
O1 Ag1 C8 117.3(2) . 2_665 ?
OW1 Ag1 C8 111.6(2) . 2_665 ?
N1 Ag1 C9 111.5(2) . 2_665 ?
O1 Ag1 C9 87.1(2) . 2_665 ?
OW1 Ag1 C9 127.9(3) . 2_665 ?
C8 Ag1 C9 31.0(2) 2_665 2_665 ?
O2 S1 O4 115.0(5) . . ?
O2 S1 O3 116.2(5) . . ?
O4 S1 O3 113.9(4) . . ?
O2 S1 C15 103.2(5) . . ?
O4 S1 C15 103.4(5) . . ?
O3 S1 C15 102.7(4) . . ?
C12 O1 Ag1 123.1(5) . . ?
C1 N1 N1 116.0(8) . 2_765 ?
C1 N1 Ag1 119.1(5) . . ?
N1 N1 Ag1 123.3(6) 2_765 . ?
C7 N2 C10 120.5(7) . . ?
C7 N2 C11 120.7(7) . . ?
C10 N2 C11 118.5(7) . . ?
C12 N3 C14 121.3(7) . . ?
C12 N3 C13 121.3(7) . . ?
C14 N3 C13 117.3(7) . . ?
N1 C1 C2 122.2(7) . . ?
C3 C2 C1 123.3(7) . . ?
C2 C3 C4 127.1(7) . . ?
C5 C4 C9 117.6(7) . . ?
C5 C4 C3 123.4(7) . . ?
C9 C4 C3 119.0(6) . . ?
C8 C9 C4 120.8(7) . . ?
C8 C9 Ag1 73.7(4) . 2_665 ?
C4 C9 Ag1 100.1(5) . 2_665 ?
C9 C8 C7 121.9(7) . . ?
C9 C8 Ag1 75.2(4) . 2_665 ?
C7 C8 Ag1 102.7(4) . 2_665 ?
N2 C7 C6 122.4(7) . . ?
N2 C7 C8 122.3(7) . . ?
C6 C7 C8 115.3(7) . . ?
C5 C6 C7 122.4(7) . . ?
C6 C5 C4 121.8(7) . . ?
O1 C12 N3 123.5(8) . . ?
F3 C15 F1 107.2(9) . . ?
F3 C15 F2 108.3(9) . . ?
F1 C15 F2 108.8(9) . . ?
F3 C15 S1 111.7(7) . . ?
F1 C15 S1 110.6(8) . . ?
F2 C15 S1 110.1(7) . . ?

loop_
_geom_bond_atom_site_label_1
_geom_bond_atom_site_label_2
_geom_bond_distance
_geom_bond_site_symmetry_2
_geom_bond_publ_flag
Ag1 N1 2.278(7) . ?
Ag1 O1 2.326(6) . ?
Ag1 OW1 2.330(7) . ?
Ag1 C8 2.568(7) 2_665 ?
Ag1 C9 2.586(8) 2_665 ?
S1 O2 1.425(7) . ?
S1 O4 1.434(7) . ?
S1 O3 1.444(7) . ?
S1 C15 1.823(11) . ?
F1 C15 1.318(12) . ?
F2 C15 1.327(12) . ?
F3 C15 1.305(11) . ?
O1 C12 1.249(10) . ?
N1 C1 1.281(9) . ?
N1 N1 1.400(12) 2_765 ?
N2 C7 1.351(10) . ?
N2 C10 1.454(10) . ?
N2 C11 1.456(11) . ?
N3 C12 1.332(10) . ?
N3 C14 1.458(11) . ?
N3 C13 1.467(11) . ?
C1 C2 1.422(10) . ?
C2 C3 1.360(10) . ?
C3 C4 1.442(9) . ?
C4 C5 1.399(10) . ?
C4 C9 1.408(10) . ?
C9 C8 1.379(11) . ?
C9 Ag1 2.586(8) 2_665 ?
C8 C7 1.431(11) . ?
C8 Ag1 2.568(7) 2_665 ?
C7 C6 1.417(11) . ?
C6 C5 1.363(10) . ?

loop_
_geom_torsion_atom_site_label_1
_geom_torsion_atom_site_label_2
_geom_torsion_atom_site_label_3
_geom_torsion_atom_site_label_4
_geom_torsion
_geom_torsion_site_symmetry_1
_geom_torsion_site_symmetry_2
_geom_torsion_site_symmetry_3
_geom_torsion_site_symmetry_4
_geom_torsion_publ_flag
N1 Ag1 O1 C12 -119.5(7) . . . . ?
OW1 Ag1 O1 C12 -0.5(8) . . . . ?
C8 Ag1 O1 C12 120.5(7) 2_665 . . . ?
C9 Ag1 O1 C12 127.5(7) 2_665 . . . ?
O1 Ag1 N1 C1 -30.6(6) . . . . ?
OW1 Ag1 N1 C1 -144.6(6) . . . . ?
C8 Ag1 N1 C1 98.1(6) 2_665 . . . ?
C9 Ag1 N1 C1 68.1(6) 2_665 . . . ?
O1 Ag1 N1 N1 164.1(6) . . . 2_765 ?
OW1 Ag1 N1 N1 50.1(8) . . . 2_765 ?
C8 Ag1 N1 N1 -67.2(7) 2_665 . . 2_765 ?
C9 Ag1 N1 N1 -97.2(7) 2_665 . . 2_765 ?
N1 N1 C1 C2 -178.7(7) 2_765 . . . ?
Ag1 N1 C1 C2 15.0(10) . . . . ?
N1 C1 C2 C3 -176.6(7) . . . . ?
C1 C2 C3 C4 -179.5(7) . . . . ?
C2 C3 C4 C5 4.6(12) . . . . ?
C2 C3 C4 C9 -178.1(7) . . . . ?
C5 C4 C9 C8 -2.9(11) . . . . ?
C3 C4 C9 C8 179.5(7) . . . . ?
C5 C4 C9 Ag1 -79.9(7) . . . 2_665 ?
C3 C4 C9 Ag1 102.5(6) . . . 2_665 ?
C4 C9 C8 C7 3.7(11) . . . . ?
Ag1 C9 C8 C7 95.9(7) 2_665 . . . ?
C4 C9 C8 Ag1 -92.2(7) . . . 2_665 ?
C10 N2 C7 C6 177.3(7) . . . . ?
C11 N2 C7 C6 4.0(11) . . . . ?
C10 N2 C7 C8 -3.7(11) . . . . ?
C11 N2 C7 C8 -177.0(7) . . . . ?
C9 C8 C7 N2 179.3(7) . . . . ?
Ag1 C8 C7 N2 -100.4(7) 2_665 . . . ?
C9 C8 C7 C6 -1.7(10) . . . . ?
Ag1 C8 C7 C6 78.6(6) 2_665 . . . ?
N2 C7 C6 C5 178.0(7) . . . . ?
C8 C7 C6 C5 -1.0(11) . . . . ?
C7 C6 C5 C4 1.8(12) . . . . ?
C9 C4 C5 C6 0.2(11) . . . . ?
C3 C4 C5 C6 177.6(7) . . . . ?
Ag1 O1 C12 N3 -160.4(7) . . . . ?
C14 N3 C12 O1 178.8(9) . . . . ?
C13 N3 C12 O1 0.0(14) . . . . ?
O2 S1 C15 F3 59.3(9) . . . . ?
O4 S1 C15 F3 -60.8(8) . . . . ?
O3 S1 C15 F3 -179.5(7) . . . . ?
O2 S1 C15 F1 -60.0(8) . . . . ?
O4 S1 C15 F1 179.9(7) . . . . ?
O3 S1 C15 F1 61.2(8) . . . . ?
O2 S1 C15 F2 179.7(8) . . . . ?
O4 S1 C15 F2 59.6(8) . . . . ?
O3 S1 C15 F2 -59.1(9) . . . . ?
